data_7120922
loop_
_publ_author_name
'Kosiorek, Sandra'
'Rosa, Bart\/lomiej'
'Boinski, Tomasz'
'Butkiewicz, Helena'
'Szyma\'nski, Marek P.'
'Danylyuk, Oksana'
'Szumna, Agnieszka'
'Sashuk, Volodymyr'

_publ_section_title
;
 Pillar[4]pyridinium. A Square-Shaped Molecular Box
;
_journal_name_full 'Chemical Communications'
_journal_paper_doi 10.1039/C7CC08562A
_journal_year 2017
_chemical_formula_sum 'C24 H24 F24 N4 P4'
_chemical_formula_weight 948.35
_chemical_name_systematic
;
 ?
;
_space_group_crystal_system orthorhombic
_space_group_IT_number 71
_space_group_name_Hall '-I 2 2'
_space_group_name_H-M_alt 'I m m m'
_symmetry_space_group_name_Hall '-I 2 2'
_symmetry_space_group_name_H-M 'I m m m'
_atom_sites_solution_hydrogens geom
_audit_creation_method SHELXL-2013
_audit_update_record
;
2017-08-31 deposited with the CCDC.
2017-11-27 downloaded from the CCDC.
;
_cell_angle_alpha 90
_cell_angle_beta 90
_cell_angle_gamma 90
_cell_formula_units_Z 2
_cell_length_a 7.6962(3)
_cell_length_b 11.6651(4)
_cell_length_c 19.3064(7)
_cell_measurement_reflns_used 4857
_cell_measurement_temperature 100.0(1)
_cell_measurement_theta_max 30.577
_cell_measurement_theta_min 3.164
_cell_volume 1733.27(11)
_computing_cell_refinement
;
CrysAlisPro, Agilent Technologies,
Version 1.171.35.15 (release 03-08-2011 CrysAlis171 .NET)
(compiled Aug  3 2011,13:03:54)
;
_computing_data_collection
;
CrysAlisPro, Agilent Technologies,
Version 1.171.35.15 (release 03-08-2011 CrysAlis171 .NET)
(compiled Aug  3 2011,13:03:54)
;
_computing_data_reduction
;
CrysAlisPro, Agilent Technologies,
Version 1.171.35.15 (release 03-08-2011 CrysAlis171 .NET)
(compiled Aug  3 2011,13:03:54)
;
_computing_structure_refinement 'SHELXL-2013 (Sheldrick, 2013)'
_computing_structure_solution 'SHELXS-97 (Sheldrick, 1990)'
_diffrn_ambient_temperature 100.0(1)
_diffrn_detector_area_resol_mean 16.297
_diffrn_measured_fraction_theta_full 0.996
_diffrn_measured_fraction_theta_max 0.998
_diffrn_measurement_device_type 'SuperNova, Dual, Cu at zero, Eos'
_diffrn_measurement_method '\w scans'
_diffrn_radiation_type MoK\a
_diffrn_radiation_wavelength 0.71073
_diffrn_reflns_av_R_equivalents 0.0186
_diffrn_reflns_av_unetI/netI 0.0118
_diffrn_reflns_Laue_measured_fraction_full 0.996
_diffrn_reflns_Laue_measured_fraction_max 0.998
_diffrn_reflns_limit_h_max 9
_diffrn_reflns_limit_h_min -9
_diffrn_reflns_limit_k_max 14
_diffrn_reflns_limit_k_min -14
_diffrn_reflns_limit_l_max 24
_diffrn_reflns_limit_l_min -24
_diffrn_reflns_number 6515
_diffrn_reflns_point_group_measured_fraction_full 0.996
_diffrn_reflns_point_group_measured_fraction_max 0.998
_diffrn_reflns_theta_full 25.242
_diffrn_reflns_theta_max 27.102
_diffrn_reflns_theta_min 3.171
_diffrn_source 'SuperNova (Mo) X-ray Source'
_exptl_absorpt_coefficient_mu 0.374
_exptl_absorpt_correction_T_max 1.000
_exptl_absorpt_correction_T_min 0.892
_exptl_absorpt_correction_type multi-scan
_exptl_absorpt_process_details
;
CrysAlisPro, Agilent Technologies,
Version 1.171.35.15 (release 03-08-2011 CrysAlis171 .NET)
(compiled Aug  3 2011,13:03:54)
Empirical absorption correction using spherical harmonics,
 implemented in SCALE3 ABSPACK scaling algorithm.
;
_exptl_crystal_colour colourless
_exptl_crystal_density_diffrn 1.817
_exptl_crystal_description block
_exptl_crystal_F_000 944
_refine_diff_density_max 1.094
_refine_diff_density_min -0.369
_refine_diff_density_rms 0.061
_refine_ls_extinction_method none
_refine_ls_goodness_of_fit_ref 1.117
_refine_ls_hydrogen_treatment constr
_refine_ls_matrix_type full
_refine_ls_number_parameters 86
_refine_ls_number_reflns 1108
_refine_ls_number_restraints 0
_refine_ls_restrained_S_all 1.117
_refine_ls_R_factor_all 0.0295
_refine_ls_R_factor_gt 0.0291
_refine_ls_shift/su_max 0.000
_refine_ls_shift/su_mean 0.000
_refine_ls_structure_factor_coef Fsqd
_refine_ls_weighting_details 'w=1/[\s^2^(Fo^2^)+(0.0366P)^2^+2.9292P] where P=(Fo^2^+2Fc^2^)/3'
_refine_ls_weighting_scheme calc
_refine_ls_wR_factor_gt 0.0774
_refine_ls_wR_factor_ref 0.0776
_reflns_Friedel_coverage 0.000
_reflns_number_gt 1085
_reflns_number_total 1108
_reflns_threshold_expression 'I > 2\s(I)'
_cod_data_source_file c7cc08562a2.cif
_cod_data_source_block bar_2015_A
_cod_database_code 7120922
_shelx_space_group_comment
;
The symmetry employed for this shelxl refinement is uniquely defined
by the following loop, which should always be used as a source of
symmetry information in preference to the above space-group names.
They are only intended as comments.
;
_shelxl_version_number 2013-3

loop_
_space_group_symop_operation_xyz
'x, y, z'
'-x, -y, z'
'-x, y, -z'
'x, -y, -z'
'x+1/2, y+1/2, z+1/2'
'-x+1/2, -y+1/2, z+1/2'
'-x+1/2, y+1/2, -z+1/2'
'x+1/2, -y+1/2, -z+1/2'
'-x, -y, -z'
'x, y, -z'
'x, -y, z'
'-x, y, z'
'-x+1/2, -y+1/2, -z+1/2'
'x+1/2, y+1/2, -z+1/2'
'x+1/2, -y+1/2, z+1/2'
'-x+1/2, y+1/2, z+1/2'

loop_
_atom_site_label
_atom_site_type_symbol
_atom_site_fract_x
_atom_site_fract_y
_atom_site_fract_z
_atom_site_U_iso_or_equiv
_atom_site_adp_type
_atom_site_occupancy
_atom_site_site_symmetry_order
_atom_site_calc_flag
_atom_site_refinement_flags_posn
_atom_site_refinement_flags_adp
_atom_site_refinement_flags_occupancy
_atom_site_disorder_assembly
_atom_site_disorder_group
C1 C 0.0000 0.10354(15) 0.33553(9) 0.0123(3) Uani 0.5 2 d S T P A 1
N1 N 0.0000 0.10354(15) 0.33553(9) 0.0123(3) Uani 0.5 2 d S T P A 2
C4 C 0.0000 0.26717(15) 0.43730(9) 0.0121(3) Uani 0.5 2 d S T P B 1
N2 N 0.0000 0.26717(15) 0.43730(9) 0.0121(3) Uani 0.5 2 d S T P B 2
C5 C 0.0000 0.3437(2) 0.5000 0.0130(5) Uani 1 4 d S T P . .
H5A H 0.1044 0.3932 0.5000 0.016 Uiso 0.5 2 calc R U P B 1
H5B H -0.1044 0.3932 0.5000 0.016 Uiso 0.5 2 calc R U P B 1
C3 C 0.15462(18) 0.22872(12) 0.41075(7) 0.0145(3) Uani 1 1 d . . . . .
H3 H 0.2613 0.2588 0.4276 0.017 Uiso 1 1 calc R U . B 1
C2 C 0.15477(18) 0.14626(12) 0.35959(7) 0.0146(3) Uani 1 1 d . . . . .
H2 H 0.2615 0.1191 0.3411 0.018 Uiso 1 1 calc R U . A 1
C6 C 0.0000 0.0000 0.28888(14) 0.0141(5) Uani 1 4 d S T P . .
H6A H -0.1045 0.0000 0.2590 0.017 Uiso 0.5 2 calc R U P A 1
H6B H 0.1045 0.0000 0.2590 0.017 Uiso 0.5 2 calc R U P A 1
P1 P 0.0000 0.5000 0.29277(3) 0.01187(17) Uani 1 4 d S T P . .
F1 F 0.0000 0.5000 0.37554(9) 0.0182(4) Uani 1 4 d S T P . .
F2 F 0.14768(11) 0.40275(7) 0.29177(4) 0.0200(2) Uani 1 1 d . . . . .
F3 F 0.0000 0.5000 0.20852(8) 0.0185(4) Uani 1 4 d S T P . .
P3 P 0.0000 0.5000 0.0000 0.0126(2) Uani 1 8 d S T P . .
F5 F 0.0000 0.40289(13) 0.05874(7) 0.0281(3) Uani 1 2 d S T P . .
F4 F 0.2091(2) 0.5000 0.0000 0.0186(4) Uani 1 4 d S T P . .
P2 P 0.0000 0.0000 0.0000 0.0147(2) Uani 1 8 d S T P . .
F6 F 0.0000 0.13830(16) 0.0000 0.0298(5) Uani 1 4 d S T P . .
F7 F 0.14776(17) 0.0000 0.05817(7) 0.0271(3) Uani 1 2 d S T P . .

loop_
_atom_site_aniso_label
_atom_site_aniso_U_11
_atom_site_aniso_U_22
_atom_site_aniso_U_33
_atom_site_aniso_U_23
_atom_site_aniso_U_13
_atom_site_aniso_U_12
C1 0.0149(8) 0.0116(8) 0.0104(7) 0.0020(6) 0.000 0.000
N1 0.0149(8) 0.0116(8) 0.0104(7) 0.0020(6) 0.000 0.000
C4 0.0136(8) 0.0085(7) 0.0143(8) 0.0019(6) 0.000 0.000
N2 0.0136(8) 0.0085(7) 0.0143(8) 0.0019(6) 0.000 0.000
C5 0.0142(12) 0.0095(11) 0.0152(12) 0.000 0.000 0.000
C3 0.0117(6) 0.0143(6) 0.0175(6) 0.0007(5) -0.0002(5) -0.0019(5)
C2 0.0119(6) 0.0155(6) 0.0164(6) 0.0009(5) 0.0018(5) 0.0005(5)
C6 0.0160(13) 0.0141(13) 0.0122(12) 0.000 0.000 0.000
P1 0.0131(3) 0.0125(3) 0.0101(3) 0.000 0.000 0.000
F1 0.0215(9) 0.0217(8) 0.0112(7) 0.000 0.000 0.000
F2 0.0204(5) 0.0193(4) 0.0203(4) 0.0011(3) 0.0008(3) 0.0069(4)
F3 0.0237(9) 0.0208(9) 0.0110(8) 0.000 0.000 0.000
P3 0.0091(5) 0.0142(5) 0.0146(5) 0.000 0.000 0.000
F5 0.0182(6) 0.0333(8) 0.0330(7) 0.0188(6) 0.000 0.000
F4 0.0090(8) 0.0228(8) 0.0241(8) 0.000 0.000 0.000
P2 0.0083(4) 0.0120(5) 0.0239(5) 0.000 0.000 0.000
F6 0.0242(10) 0.0125(8) 0.0527(13) 0.000 0.000 0.000
F7 0.0163(7) 0.0352(8) 0.0297(7) 0.000 -0.0073(5) 0.000

loop_
_atom_type_symbol
_atom_type_description
_atom_type_scat_dispersion_real
_atom_type_scat_dispersion_imag
_atom_type_scat_source
C C 0.0033 0.0016 'International Tables Vol C Tables 4.2.6.8 and 6.1.1.4'
H H 0.0000 0.0000 'International Tables Vol C Tables 4.2.6.8 and 6.1.1.4'
N N 0.0061 0.0033 'International Tables Vol C Tables 4.2.6.8 and 6.1.1.4'
P P 0.1023 0.0942 'International Tables Vol C Tables 4.2.6.8 and 6.1.1.4'
F F 0.0171 0.0103 'International Tables Vol C Tables 4.2.6.8 and 6.1.1.4'

loop_
_geom_angle_atom_site_label_1
_geom_angle_atom_site_label_2
_geom_angle_atom_site_label_3
_geom_angle
_geom_angle_site_symmetry_1
_geom_angle_site_symmetry_3
C2 C1 C2 120.46(17) . 12
C2 C1 C6 119.57(9) . .
C2 C1 C6 119.57(9) 12 .
C3 C4 C3 120.43(17) . 12
C3 C4 C5 119.67(9) . .
C3 C4 C5 119.67(9) 12 .
C4 C5 C4 107.2(2) 10_556 .
C4 C3 C2 119.79(13) . .
C1 C2 C3 119.68(13) . .
C1 C6 C1 106.6(2) 2 .
F1 P1 F2 90.69(4) . .
F1 P1 F2 90.69(4) . 12
F2 P1 F2 90.10(7) . 12
F1 P1 F2 90.69(4) . 11_565
F2 P1 F2 89.88(7) . 11_565
F2 P1 F2 178.62(7) 12 11_565
F1 P1 F2 90.69(4) . 2_565
F2 P1 F2 178.62(7) . 2_565
F2 P1 F2 89.88(7) 12 2_565
F2 P1 F2 90.10(6) 11_565 2_565
F1 P1 F3 180.0 . .
F2 P1 F3 89.31(4) . .
F2 P1 F3 89.31(4) 12 .
F2 P1 F3 89.31(4) 11_565 .
F2 P1 F3 89.31(4) 2_565 .
F5 P3 F5 180.00(9) 10 2_565
F5 P3 F5 89.94(11) 10 9_565
F5 P3 F5 90.06(11) 2_565 9_565
F5 P3 F5 90.06(11) 10 .
F5 P3 F5 89.94(11) 2_565 .
F5 P3 F5 180.0 9_565 .
F5 P3 F4 90.0 10 9_565
F5 P3 F4 90.0 2_565 9_565
F5 P3 F4 90.0 9_565 9_565
F5 P3 F4 90.0 . 9_565
F5 P3 F4 90.0 10 .
F5 P3 F4 90.0 2_565 .
F5 P3 F4 90.0 9_565 .
F5 P3 F4 90.0 . .
F4 P3 F4 180.0 9_565 .
F7 P2 F7 180.0 . 9
F7 P2 F7 89.29(10) . 10
F7 P2 F7 90.71(10) 9 10
F7 P2 F7 90.71(10) . 2
F7 P2 F7 89.29(10) 9 2
F7 P2 F7 180.00(9) 10 2
F7 P2 F6 90.0 . .
F7 P2 F6 90.0 9 .
F7 P2 F6 90.0 10 .
F7 P2 F6 90.0 2 .
F7 P2 F6 90.0 . 9
F7 P2 F6 90.0 9 9
F7 P2 F6 90.0 10 9
F7 P2 F6 90.0 2 9
F6 P2 F6 180.0 . 9

loop_
_geom_bond_atom_site_label_1
_geom_bond_atom_site_label_2
_geom_bond_distance
_geom_bond_site_symmetry_2
C1 C2 1.3722(16) .
C1 C2 1.3722(16) 12
C1 C6 1.507(2) .
C4 C3 1.3711(16) .
C4 C3 1.3711(16) 12
C4 C5 1.504(2) .
C5 N2 1.504(2) 10_556
C5 C4 1.504(2) 10_556
C3 C2 1.3787(19) .
C6 N1 1.507(2) 2
C6 C1 1.507(2) 2
P1 F1 1.5979(17) .
P1 F2 1.6060(8) .
P1 F2 1.6060(8) 12
P1 F2 1.6060(8) 11_565
P1 F2 1.6060(8) 2_565
P1 F3 1.6265(17) .
P3 F5 1.6029(13) 10
P3 F5 1.6029(13) 2_565
P3 F5 1.6029(13) 9_565
P3 F5 1.6029(13) .
P3 F4 1.6094(17) 9_565
P3 F4 1.6094(17) .
P2 F7 1.5983(13) .
P2 F7 1.5983(13) 9
P2 F7 1.5983(13) 10
P2 F7 1.5983(13) 2
P2 F6 1.6132(18) .
P2 F6 1.6133(18) 9
